data_7011855
loop_
_publ_author_name
'Jensen, Paul'
'Batten, Stuart R.'
'Moubaraki, Boujemaa'
'Murray, Keith S.'

_publ_section_title
;
 Syntheses, crystal structures, and magnetic properties of first row
 transition metal coordination polymers containing dicyanamide and
 4,4???-bipyridineElectronic supplementary information (ESI) available:
 atom numbering diagrams for compounds 1 (123 K and 294 K) and 7???11.
 See http://www.rsc.org/suppdata/dt/b2/b205007b/
;
_journal_issue 19
_journal_name_full 'Journal of the Chemical Society, Dalton Transactions'
_journal_page_first 3712
_journal_paper_doi 10.1039/b205007b
_journal_year 2002
_chemical_formula_moiety Cu(dca)2(4,4'-bipy).2H2O
_chemical_formula_sum 'C14 H12 Cu N8 O2'
_chemical_formula_weight 387.86
_chemical_name_systematic
; 
? 
;
_space_group_IT_number 14
_symmetry_cell_setting monoclinic
_symmetry_space_group_name_Hall '-P 2ybc'
_symmetry_space_group_name_H-M 'P 1 21/c 1'
_atom_sites_solution_hydrogens geom
_atom_sites_solution_primary direct
_atom_sites_solution_secondary difmap
_audit_creation_method SHELXL-97
_cell_angle_alpha 90.00
_cell_angle_beta 92.033(3)
_cell_angle_gamma 90.00
_cell_formula_units_Z 4
_cell_length_a 8.3713(5)
_cell_length_b 13.0693(6)
_cell_length_c 15.0030(9)
_cell_measurement_reflns_used 14570
_cell_measurement_temperature 173(2)
_cell_measurement_theta_max 28.29
_cell_measurement_theta_min 2.72
_cell_volume 1640.40(16)
_computing_cell_refinement 'DENZO-SMN (Otwinowski & Minor, 1997)'
_computing_data_collection 'COLLECT (Hooft, 1998)'
_computing_data_reduction 'DENZO-SMN (Otwinowski & Minor, 1997)'
_computing_molecular_graphics 'ORTEP-III (Burnett and Johnson, 1996)'
_computing_publication_material 'SHELXL-97 (Sheldrick, 1997)'
_computing_structure_refinement 'SHELXL-97 (Sheldrick, 1997)'
_computing_structure_solution 'SHELXS-97 (Sheldrick, 1997)'
_diffrn_ambient_temperature 173(2)
_diffrn_measured_fraction_theta_full 0.987
_diffrn_measured_fraction_theta_max 0.970
_diffrn_measurement_device_type 'Nonius KappaCCD'
_diffrn_measurement_method 'Phi and Omega scans'
_diffrn_radiation_monochromator graphite
_diffrn_radiation_source 'fine-focus sealed tube'
_diffrn_radiation_type MoK\a
_diffrn_radiation_wavelength 0.71073
_diffrn_reflns_av_R_equivalents 0.0491
_diffrn_reflns_av_sigmaI/netI 0.0492
_diffrn_reflns_limit_h_max 10
_diffrn_reflns_limit_h_min -9
_diffrn_reflns_limit_k_max 17
_diffrn_reflns_limit_k_min -15
_diffrn_reflns_limit_l_max 19
_diffrn_reflns_limit_l_min -15
_diffrn_reflns_number 14570
_diffrn_reflns_theta_full 27.50
_diffrn_reflns_theta_max 28.29
_diffrn_reflns_theta_min 2.72
_exptl_absorpt_coefficient_mu 1.358
_exptl_absorpt_correction_T_max 0.879
_exptl_absorpt_correction_T_min 0.776
_exptl_absorpt_correction_type numerical
_exptl_crystal_colour Blue
_exptl_crystal_density_diffrn 1.570
_exptl_crystal_density_method 'not measured'
_exptl_crystal_description Prismatic
_exptl_crystal_F_000 788
_exptl_crystal_size_max 0.30
_exptl_crystal_size_mid 0.13
_exptl_crystal_size_min 0.10
_refine_diff_density_max 0.646
_refine_diff_density_min -0.553
_refine_diff_density_rms 0.077
_refine_ls_extinction_method none
_refine_ls_goodness_of_fit_ref 1.057
_refine_ls_hydrogen_treatment mixed
_refine_ls_matrix_type full
_refine_ls_number_parameters 226
_refine_ls_number_reflns 3955
_refine_ls_number_restraints 0
_refine_ls_restrained_S_all 1.057
_refine_ls_R_factor_all 0.0718
_refine_ls_R_factor_gt 0.0450
_refine_ls_shift/su_max 0.000
_refine_ls_shift/su_mean 0.000
_refine_ls_structure_factor_coef Fsqd
_refine_ls_weighting_details 'calc w=1/[\s^2^(Fo^2^)+(0.0525P)^2^+0.9713P] where P=(Fo^2^+2Fc^2^)/3'
_refine_ls_weighting_scheme calc
_refine_ls_wR_factor_gt 0.1032
_refine_ls_wR_factor_ref 0.1136
_reflns_number_gt 2906
_reflns_number_total 3955
_reflns_threshold_expression >2sigma(I)
_cod_data_source_file b205007b.txt
_cod_data_source_block 10
_cod_depositor_comments
;
The following automatic conversions were performed:
'_symmetry_cell_setting' value 'Monoclinic' changed to 'monoclinic'
according to '/home/saulius/struct/CIF-dictionaries/cif_core.dic'
dictionary named 'cif_core.dic' version 2.4.1 from
2010-06-29.

'_exptl_absorpt_correction_type' value 'Numerical' changed to
'numerical' according to
'/home/saulius/struct/CIF-dictionaries/cif_core.dic' dictionary named
'cif_core.dic' version 2.4.1 from 2010-06-29.

Automatic conversion script
Id: cif_fix_enum 1527 2010-12-29 10:47:43Z saulius 
;
_cod_original_cell_volume 1640.4(2)
_cod_original_sg_symbol_H-M P2(1)/c
_cod_database_code 7011855

loop_
_symmetry_equiv_pos_as_xyz
'x, y, z'
'-x, y+1/2, -z+1/2'
'-x, -y, -z'
'x, -y-1/2, z-1/2'

loop_
_atom_site_label
_atom_site_type_symbol
_atom_site_fract_x
_atom_site_fract_y
_atom_site_fract_z
_atom_site_U_iso_or_equiv
_atom_site_adp_type
_atom_site_occupancy
_atom_site_symmetry_multiplicity
_atom_site_calc_flag
_atom_site_refinement_flags
_atom_site_disorder_assembly
_atom_site_disorder_group
Cu1 Cu 0.16215(4) 0.20777(3) 0.09232(2) 0.02820(13) Uani 1 1 d . . .
O1 O 0.3279(3) 0.10262(18) -0.45108(15) 0.0500(6) Uani 1 1 d . . .
O2 O 0.3342(3) -0.0669(2) -0.56223(18) 0.0632(7) Uani 1 1 d . . .
N1 N 0.0453(3) 0.30175(19) 0.16889(16) 0.0342(5) Uani 1 1 d . . .
N2 N -0.1121(3) 0.4457(2) 0.22156(18) 0.0499(7) Uani 1 1 d . . .
N3 N -0.0553(3) 0.5640(2) 0.34629(17) 0.0421(6) Uani 1 1 d . . .
N4 N 0.2838(3) 0.1341(2) 0.00357(16) 0.0358(5) Uani 1 1 d . . .
N5 N 0.3819(3) 0.0159(2) -0.10882(16) 0.0421(6) Uani 1 1 d . . .
N6 N 0.3279(4) 0.0293(2) -0.27066(19) 0.0542(8) Uani 1 1 d . . .
N7 N 0.3496(3) 0.20591(16) 0.18185(14) 0.0267(5) Uani 1 1 d . . .
N8 N 0.9852(3) 0.27129(17) 0.49891(15) 0.0295(5) Uani 1 1 d . . .
C1 C -0.0210(3) 0.3714(2) 0.19717(19) 0.0348(6) Uani 1 1 d . . .
C2 C -0.0741(3) 0.5060(2) 0.2891(2) 0.0353(6) Uani 1 1 d . . .
C3 C 0.3246(3) 0.0803(2) -0.05224(19) 0.0317(6) Uani 1 1 d . . .
C4 C 0.3503(4) 0.0271(2) -0.1949(2) 0.0372(7) Uani 1 1 d . . .
C5 C 0.3252(3) 0.2050(2) 0.27000(18) 0.0305(6) Uani 1 1 d . . .
H5 H 0.2190 0.1978 0.2894 0.037 Uiso 1 1 calc R . .
C6 C 0.4481(3) 0.2142(2) 0.33362(19) 0.0315(6) Uani 1 1 d . . .
H6 H 0.4258 0.2137 0.3953 0.038 Uiso 1 1 calc R . .
C7 C 0.6047(3) 0.2243(2) 0.30646(18) 0.0298(6) Uani 1 1 d . . .
C8 C 0.7373(3) 0.2405(2) 0.37191(18) 0.0303(6) Uani 1 1 d . . .
C9 C 0.7359(4) 0.3214(2) 0.4312(2) 0.0416(7) Uani 1 1 d . . .
H9 H 0.6489 0.3681 0.4297 0.050 Uiso 1 1 calc R . .
C10 C 0.8602(3) 0.3345(2) 0.4924(2) 0.0404(7) Uani 1 1 d . . .
H10 H 0.8570 0.3913 0.5319 0.049 Uiso 1 1 calc R . .
C11 C 0.9883(3) 0.1921(2) 0.4419(2) 0.0384(7) Uani 1 1 d . . .
H11 H 1.0761 0.1462 0.4460 0.046 Uiso 1 1 calc R . .
C12 C 0.8694(3) 0.1747(2) 0.3775(2) 0.0387(7) Uani 1 1 d . . .
H12 H 0.8770 0.1187 0.3375 0.046 Uiso 1 1 calc R . .
C13 C 0.6297(3) 0.2219(2) 0.21501(19) 0.0321(6) Uani 1 1 d . . .
H13 H 0.7351 0.2262 0.1938 0.039 Uiso 1 1 calc R . .
C14 C 0.5004(3) 0.2132(2) 0.15537(18) 0.0303(6) Uani 1 1 d . . .
H14 H 0.5193 0.2124 0.0933 0.036 Uiso 1 1 calc R . .

loop_
_atom_site_aniso_label
_atom_site_aniso_U_11
_atom_site_aniso_U_22
_atom_site_aniso_U_33
_atom_site_aniso_U_23
_atom_site_aniso_U_13
_atom_site_aniso_U_12
Cu1 0.0280(2) 0.0342(2) 0.02197(18) -0.00191(14) -0.00611(12) 0.00203(13)
O1 0.0536(13) 0.0563(15) 0.0395(13) 0.0014(11) -0.0055(10) 0.0036(11)
O2 0.0542(15) 0.084(2) 0.0509(15) -0.0152(14) -0.0063(11) -0.0032(13)
N1 0.0309(12) 0.0410(14) 0.0301(13) -0.0062(11) -0.0074(10) 0.0051(10)
N2 0.0453(15) 0.0555(17) 0.0475(16) -0.0231(13) -0.0184(12) 0.0179(13)
N3 0.0457(15) 0.0416(15) 0.0384(15) -0.0092(12) -0.0070(11) 0.0080(12)
N4 0.0335(12) 0.0452(14) 0.0283(13) -0.0026(11) -0.0057(9) 0.0049(11)
N5 0.0551(16) 0.0403(15) 0.0306(14) -0.0053(11) -0.0029(11) 0.0104(12)
N6 0.086(2) 0.0420(16) 0.0336(16) -0.0068(12) -0.0049(14) 0.0115(15)
N7 0.0295(12) 0.0285(11) 0.0218(11) 0.0004(9) -0.0049(8) 0.0006(9)
N8 0.0288(12) 0.0365(13) 0.0227(11) 0.0007(9) -0.0050(9) -0.0024(9)
C1 0.0315(15) 0.0437(17) 0.0285(15) -0.0019(13) -0.0079(11) -0.0046(13)
C2 0.0334(15) 0.0356(16) 0.0363(16) -0.0023(13) -0.0075(12) 0.0068(12)
C3 0.0301(14) 0.0362(16) 0.0282(15) 0.0026(13) -0.0070(11) -0.0008(12)
C4 0.0460(17) 0.0306(15) 0.0347(17) -0.0048(12) -0.0002(13) 0.0035(12)
C5 0.0292(14) 0.0367(15) 0.0253(14) 0.0001(11) -0.0032(10) -0.0017(11)
C6 0.0312(14) 0.0386(16) 0.0244(13) -0.0003(12) -0.0049(11) -0.0004(11)
C7 0.0335(15) 0.0285(14) 0.0269(14) -0.0009(11) -0.0072(11) -0.0002(11)
C8 0.0295(14) 0.0364(15) 0.0247(14) 0.0018(11) -0.0045(11) -0.0020(11)
C9 0.0365(16) 0.0421(17) 0.0451(19) -0.0112(14) -0.0144(13) 0.0104(13)
C10 0.0398(17) 0.0409(17) 0.0394(17) -0.0127(14) -0.0142(13) 0.0065(13)
C11 0.0356(16) 0.0425(17) 0.0362(17) -0.0055(13) -0.0109(12) 0.0100(12)
C12 0.0368(16) 0.0419(17) 0.0367(16) -0.0130(13) -0.0095(12) 0.0074(13)
C13 0.0296(14) 0.0395(16) 0.0269(14) -0.0005(12) -0.0032(11) -0.0014(11)
C14 0.0317(14) 0.0343(15) 0.0247(13) -0.0004(11) -0.0026(11) 0.0000(11)

loop_
_atom_type_symbol
_atom_type_description
_atom_type_scat_dispersion_real
_atom_type_scat_dispersion_imag
_atom_type_scat_source
Cu Cu 0.3201 1.2651 'International Tables Vol C Tables 4.2.6.8 and 6.1.1.4'
O O 0.0106 0.0060 'International Tables Vol C Tables 4.2.6.8 and 6.1.1.4'
N N 0.0061 0.0033 'International Tables Vol C Tables 4.2.6.8 and 6.1.1.4'
C C 0.0033 0.0016 'International Tables Vol C Tables 4.2.6.8 and 6.1.1.4'
H H 0.0000 0.0000 'International Tables Vol C Tables 4.2.6.8 and 6.1.1.4'

loop_
_geom_angle_atom_site_label_1
_geom_angle_atom_site_label_2
_geom_angle_atom_site_label_3
_geom_angle
_geom_angle_site_symmetry_1
_geom_angle_site_symmetry_3
_geom_angle_publ_flag
N4 Cu1 N1 170.48(11) . . ?
N4 Cu1 N8 88.90(9) . 4_465 ?
N1 Cu1 N8 87.31(9) . 4_465 ?
N4 Cu1 N7 92.05(9) . . ?
N1 Cu1 N7 90.56(9) . . ?
N8 Cu1 N7 172.32(9) 4_465 . ?
N4 Cu1 N3 95.15(10) . 2_545 ?
N1 Cu1 N3 93.92(10) . 2_545 ?
N8 Cu1 N3 95.91(9) 4_465 2_545 ?
N7 Cu1 N3 91.59(9) . 2_545 ?
C1 N1 Cu1 164.3(2) . . ?
C1 N2 C2 122.6(3) . . ?
C2 N3 Cu1 142.7(2) . 2 ?
C3 N4 Cu1 165.3(2) . . ?
C3 N5 C4 120.2(3) . . ?
C14 N7 C5 118.0(2) . . ?
C14 N7 Cu1 121.16(18) . . ?
C5 N7 Cu1 120.68(18) . . ?
C10 N8 C11 117.6(2) . . ?
C10 N8 Cu1 121.36(19) . 4_666 ?
C11 N8 Cu1 121.07(18) . 4_666 ?
N1 C1 N2 172.0(3) . . ?
N3 C2 N2 172.9(3) . . ?
N4 C3 N5 173.9(3) . . ?
N6 C4 N5 174.6(3) . . ?
N7 C5 C6 122.9(3) . . ?
C5 C6 C7 119.4(3) . . ?
C6 C7 C13 117.4(2) . . ?
C6 C7 C8 120.9(2) . . ?
C13 C7 C8 121.6(2) . . ?
C9 C8 C12 117.1(3) . . ?
C9 C8 C7 121.1(3) . . ?
C12 C8 C7 121.8(3) . . ?
C10 C9 C8 120.2(3) . . ?
N8 C10 C9 123.0(3) . . ?
N8 C11 C12 122.9(3) . . ?
C11 C12 C8 119.2(3) . . ?
C14 C13 C7 119.8(3) . . ?
N7 C14 C13 122.5(3) . . ?

loop_
_geom_bond_atom_site_label_1
_geom_bond_atom_site_label_2
_geom_bond_distance
_geom_bond_site_symmetry_2
_geom_bond_publ_flag
Cu1 N4 1.958(2) . ?
Cu1 N1 1.966(2) . ?
Cu1 N8 2.021(2) 4_465 ?
Cu1 N7 2.029(2) . ?
Cu1 N3 2.289(3) 2_545 ?
N1 C1 1.155(4) . ?
N2 C1 1.296(4) . ?
N2 C2 1.314(4) . ?
N3 C2 1.151(4) . ?
N3 Cu1 2.289(3) 2 ?
N4 C3 1.155(4) . ?
N5 C3 1.299(4) . ?
N5 C4 1.317(4) . ?
N6 C4 1.146(4) . ?
N7 C14 1.341(4) . ?
N7 C5 1.345(3) . ?
N8 C10 1.335(4) . ?
N8 C11 1.343(4) . ?
N8 Cu1 2.021(2) 4_666 ?
C5 C6 1.383(4) . ?
C6 C7 1.393(4) . ?
C7 C13 1.396(4) . ?
C7 C8 1.470(4) . ?
C8 C9 1.383(4) . ?
C8 C12 1.401(4) . ?
C9 C10 1.373(4) . ?
C11 C12 1.381(4) . ?
C13 C14 1.384(4) . ?
